data_1011150
loop_
_publ_author_name
'Harker, D'

_publ_section_title
;
The crystal structure of the mineral tetradymite, Bi2 Te2 S
;
_journal_coden_ASTM ZEKGAX
_journal_name_full
;
Zeitschrift fuer Kristallographie, Kristallgeometrie, Kristallphysik,
Kristallchemie (-144,1977)
;
_journal_page_first 175
_journal_page_last 181
_journal_volume 89
_journal_year 1934
_chemical_formula_structural 'Bi2 Te2 S'
_chemical_formula_sum 'Bi2 S Te2'
_chemical_name_mineral Tetradymite
_chemical_name_systematic 'Bismuth tellurium sulfide (2/2/1)'
_space_group_IT_number 148
_symmetry_cell_setting trigonal
_symmetry_space_group_name_Hall '-P 3*'
_symmetry_space_group_name_H-M 'R -3 :R'
_cell_angle_alpha 24.17
_cell_angle_beta 24.17
_cell_angle_gamma 24.17
_cell_formula_units_Z 1
_cell_length_a 10.31
_cell_length_b 10.31
_cell_length_c 10.31
_cell_volume 161.5
_exptl_crystal_density_meas 7.5
_cod_original_sg_symbol_H-M 'R -3 R'
_cod_database_code 1011150

loop_
_symmetry_equiv_pos_as_xyz
x,y,z
y,z,x
z,x,y
-x,-y,-z
-y,-z,-x
-z,-x,-y

loop_
_atom_site_label
_atom_site_type_symbol
_atom_site_symmetry_multiplicity
_atom_site_Wyckoff_symbol
_atom_site_fract_x
_atom_site_fract_y
_atom_site_fract_z
_atom_site_occupancy
_atom_site_attached_hydrogens
_atom_site_calc_flag
S1 S0 1 a 0. 0. 0. 1. 0 d
Bi1 Bi0 2 c 0.392 0.392 0.392 1. 0 d
Te1 Te0 2 c 0.788 0.788 0.788 1. 0 d

loop_
_atom_type_symbol
_atom_type_oxidation_number
S0 0.000
Bi0 0.000
Te0 0.000
